data_2311765
loop_
_publ_author_name
'Chia, Tze Shyang'
'Quah, Ching Kheng'

_publ_section_title
;
 Temperature-induced order-disorder structural phase transitions of
 two-dimensional isostructural hexamethylenetetramine co-crystals.
;
_journal_issue 'Pt 5'
_journal_name_full 'Acta crystallographica Section B, Structural science, crystal engineering and materials'
_journal_page_first 879
_journal_page_last 890
_journal_paper_doi 10.1107/S2052520617009520
_journal_volume 73
_journal_year 2017
_chemical_formula_moiety 'C6 H12 N4, 2(C7 H6 O2)'
_chemical_formula_sum 'C20 H24 N4 O4'
_chemical_formula_weight 384.43
_chemical_name_systematic
;
Hexamethylenetetramine bis(benzoic acid)
;
_space_group_crystal_system monoclinic
_space_group_IT_number 7
_space_group_name_Hall 'P -2yac'
_space_group_name_H-M_alt 'P 1 n 1'
_atom_sites_solution_hydrogens mixed
_audit_creation_method SHELXL-2014/7
_cell_angle_alpha 90
_cell_angle_beta 99.5055(16)
_cell_angle_gamma 90
_cell_formula_units_Z 4
_cell_length_a 6.1262(6)
_cell_length_b 26.531(2)
_cell_length_c 12.0982(11)
_cell_measurement_reflns_used 9928
_cell_measurement_temperature 200.0(1)
_cell_measurement_theta_max 28.28
_cell_measurement_theta_min 2.30
_cell_volume 1939.4(3)
_computing_cell_refinement 'SAINT (Bruker, 2009)'
_computing_data_collection 'APEX2 (Bruker, 2009)'
_computing_data_reduction 'SAINT (Bruker, 2009)'
_computing_molecular_graphics
;
SHELXTL (Sheldrick, 2008), Mercury (Macrae <i>et al.</i>, 2008)
;
_computing_publication_material
;
PLATON (Spek, 2009)
;
_computing_structure_refinement 'SHELXL-2014 (Sheldrick, 2015)'
_computing_structure_solution 'SHELXS-2013 (Sheldrick, 2008)'
_diffrn_ambient_temperature 200.0(1)
_diffrn_measured_fraction_theta_full 0.999
_diffrn_measured_fraction_theta_max 0.995
_diffrn_measurement_device_type 'Bruker APEX Duo CCD area detector'
_diffrn_measurement_method '\f and \w scans'
_diffrn_radiation_monochromator graphite
_diffrn_radiation_source 'fine-focus sealed tube'
_diffrn_radiation_type MoK\a
_diffrn_radiation_wavelength 0.71073
_diffrn_reflns_av_R_equivalents 0.0475
_diffrn_reflns_av_unetI/netI 0.0327
_diffrn_reflns_Laue_measured_fraction_full 0.999
_diffrn_reflns_Laue_measured_fraction_max 0.995
_diffrn_reflns_limit_h_max 8
_diffrn_reflns_limit_h_min -8
_diffrn_reflns_limit_k_max 35
_diffrn_reflns_limit_k_min 0
_diffrn_reflns_limit_l_max 16
_diffrn_reflns_limit_l_min 0
_diffrn_reflns_number 6280
_diffrn_reflns_point_group_measured_fraction_full 0.502
_diffrn_reflns_point_group_measured_fraction_max 0.499
_diffrn_reflns_theta_full 25.242
_diffrn_reflns_theta_max 28.310
_diffrn_reflns_theta_min 1.871
_exptl_absorpt_coefficient_mu 0.094
_exptl_absorpt_correction_T_max 0.936488
_exptl_absorpt_correction_T_min 0.606264
_exptl_absorpt_correction_type multi-scan
_exptl_absorpt_process_details '(<i>TWINABS</i>; Sheldrick, 2012)'
_exptl_crystal_colour colourless
_exptl_crystal_density_diffrn 1.317
_exptl_crystal_description block
_exptl_crystal_F_000 816
_exptl_crystal_size_max 0.756
_exptl_crystal_size_mid 0.389
_exptl_crystal_size_min 0.208
_refine_diff_density_max 0.172
_refine_diff_density_min -0.176
_refine_diff_density_rms 0.040
_refine_ls_abs_structure_details
;
No quotients, so Flack parameter determined by classical intensity fit
;
_refine_ls_abs_structure_Flack -1.0(10)
_refine_ls_extinction_method none
_refine_ls_goodness_of_fit_ref 1.093
_refine_ls_hydrogen_treatment mixed
_refine_ls_matrix_type full
_refine_ls_number_parameters 522
_refine_ls_number_reflns 4805
_refine_ls_number_restraints 6
_refine_ls_restrained_S_all 1.093
_refine_ls_R_factor_all 0.0694
_refine_ls_R_factor_gt 0.0458
_refine_ls_shift/su_max 0.001
_refine_ls_shift/su_mean 0.000
_refine_ls_structure_factor_coef Fsqd
_refine_ls_weighting_details 'w=1/[\s^2^(Fo^2^)+(0.0326P)^2^+0.4932P] where P=(Fo^2^+2Fc^2^)/3'
_refine_ls_weighting_scheme calc
_refine_ls_wR_factor_gt 0.0980
_refine_ls_wR_factor_ref 0.1089
_reflns_Friedel_coverage 0.000
_reflns_Friedel_fraction_full 0.000
_reflns_Friedel_fraction_max 0.000
_reflns_number_gt 3599
_reflns_number_total 4805
_reflns_threshold_expression 'I > 2\s(I)'
_cod_data_source_file gw5053sup1.cif
_cod_data_source_block 1533066
_cod_original_sg_symbol_H-M 'P n'
_cod_database_code 2311765
_shelx_shelxl_version_number 2014/7
_shelx_space_group_comment
;
The symmetry employed for this shelxl refinement is uniquely defined
by the following loop, which should always be used as a source of
symmetry information in preference to the above space-group names.
They are only intended as comments.
;
_shelx_estimated_absorpt_t_min 0.933
_shelx_estimated_absorpt_t_max 0.981
_exptl_absorpt_special_details
; 
The crystal was placed in the cold stream of an Oxford Cryosystems 
Cobra open-flow nitrogen cryostat (Cosier & Glazer, 1986) operating 
at 200.0 (1) K.
;

loop_
_space_group_symop_operation_xyz
'x, y, z'
'x+1/2, -y, z+1/2'

loop_
_atom_site_label
_atom_site_type_symbol
_atom_site_fract_x
_atom_site_fract_y
_atom_site_fract_z
_atom_site_U_iso_or_equiv
_atom_site_adp_type
_atom_site_occupancy
_atom_site_site_symmetry_order
_atom_site_calc_flag
_atom_site_refinement_flags_posn
_atom_site_refinement_flags_adp
O1A O 0.6811(5) 0.38031(11) 0.4634(2) 0.0551(8) Uani 1 1 d D .
O2A O 0.4058(5) 0.39921(12) 0.3279(3) 0.0685(10) Uani 1 1 d . .
O3A O 0.4250(4) 0.61015(10) 0.3981(2) 0.0423(6) Uani 1 1 d D .
O4A O 0.7860(4) 0.60515(10) 0.4608(2) 0.0544(7) Uani 1 1 d . .
N1A N 0.4818(4) 0.44969(10) 0.5697(2) 0.0316(6) Uani 1 1 d . .
N2A N 0.3965(4) 0.53913(10) 0.5442(2) 0.0303(6) Uani 1 1 d . .
N3A N 0.1351(4) 0.48288(11) 0.6133(2) 0.0378(7) Uani 1 1 d . .
N4A N 0.4850(5) 0.50457(11) 0.7321(2) 0.0387(7) Uani 1 1 d . .
C1A C 0.5005(5) 0.49476(12) 0.5005(3) 0.0328(8) Uani 1 1 d . .
H1AA H 0.4281 0.4881 0.4225 0.039 Uiso 1 1 calc R U
H1AB H 0.6588 0.5020 0.4995 0.039 Uiso 1 1 calc R U
C2A C 0.1603(5) 0.52740(12) 0.5444(3) 0.0373(8) Uani 1 1 d . .
H2AA H 0.0880 0.5567 0.5739 0.045 Uiso 1 1 calc R U
H2AB H 0.0857 0.5212 0.4666 0.045 Uiso 1 1 calc R U
C3A C 0.2426(5) 0.44020(12) 0.5692(3) 0.0362(7) Uani 1 1 d . .
H3AA H 0.1689 0.4333 0.4915 0.043 Uiso 1 1 calc R U
H3AB H 0.2256 0.4100 0.6150 0.043 Uiso 1 1 calc R U
C4A C 0.5871(5) 0.46114(13) 0.6853(3) 0.0392(8) Uani 1 1 d . .
H4AA H 0.5757 0.4313 0.7331 0.047 Uiso 1 1 calc R U
H4AB H 0.7461 0.4682 0.6864 0.047 Uiso 1 1 calc R U
C5A C 0.5058(6) 0.54840(13) 0.6608(3) 0.0361(8) Uani 1 1 d . .
H5AA H 0.6644 0.5559 0.6617 0.043 Uiso 1 1 calc R U
H5AB H 0.4377 0.5781 0.6909 0.043 Uiso 1 1 calc R U
C6A C 0.2492(6) 0.49343(14) 0.7275(3) 0.0439(9) Uani 1 1 d . .
H6AA H 0.1771 0.5225 0.7579 0.053 Uiso 1 1 calc R U
H6AB H 0.2338 0.4639 0.7756 0.053 Uiso 1 1 calc R U
C7A C 0.6923(6) 0.34692(12) 0.2835(3) 0.0355(8) Uani 1 1 d . .
C8A C 0.9082(6) 0.33028(13) 0.3165(3) 0.0437(9) Uani 1 1 d . .
H8AA H 0.9838 0.3367 0.3902 0.052 Uiso 1 1 calc R U
C9A C 1.0119(8) 0.30431(15) 0.2405(4) 0.0595(12) Uani 1 1 d . .
H9AA H 1.1607 0.2934 0.2617 0.071 Uiso 1 1 calc R U
C10A C 0.9015(10) 0.29420(16) 0.1353(4) 0.0696(14) Uani 1 1 d . .
H10A H 0.9735 0.2760 0.0841 0.083 Uiso 1 1 calc R U
C11A C 0.6875(9) 0.31015(16) 0.1032(4) 0.0634(12) Uani 1 1 d . .
H11A H 0.6116 0.3030 0.0299 0.076 Uiso 1 1 calc R U
C12A C 0.5824(7) 0.33663(13) 0.1776(3) 0.0467(9) Uani 1 1 d . .
H12A H 0.4342 0.3477 0.1555 0.056 Uiso 1 1 calc R U
C13A C 0.5775(5) 0.37778(13) 0.3597(3) 0.0383(8) Uani 1 1 d . .
C14A C 0.6644(5) 0.65404(12) 0.2981(3) 0.0300(7) Uani 1 1 d . .
C15A C 0.4878(5) 0.66744(12) 0.2171(3) 0.0354(7) Uani 1 1 d . .
H15A H 0.3433 0.6560 0.2230 0.043 Uiso 1 1 calc R U
C16A C 0.5192(6) 0.69744(14) 0.1275(3) 0.0465(9) Uani 1 1 d . .
H16A H 0.3969 0.7064 0.0720 0.056 Uiso 1 1 calc R U
C17A C 0.7283(7) 0.71424(13) 0.1191(3) 0.0466(9) Uani 1 1 d . .
H17A H 0.7502 0.7351 0.0581 0.056 Uiso 1 1 calc R U
C18A C 0.9051(6) 0.70085(13) 0.1988(3) 0.0441(9) Uani 1 1 d . .
H18A H 1.0493 0.7124 0.1924 0.053 Uiso 1 1 calc R U
C19A C 0.8752(6) 0.67062(12) 0.2886(3) 0.0372(8) Uani 1 1 d . .
H19A H 0.9983 0.6613 0.3433 0.045 Uiso 1 1 calc R U
C20A C 0.6317(5) 0.62094(11) 0.3945(3) 0.0318(7) Uani 1 1 d . .
O1B O 1.4441(5) 0.88285(10) 0.7172(2) 0.0524(8) Uani 1 1 d D .
O2B O 1.1756(5) 0.90136(11) 0.5778(2) 0.0643(9) Uani 1 1 d . .
O3B O 1.1805(4) 1.11090(9) 0.6509(2) 0.0437(6) Uani 1 1 d D .
O4B O 1.5399(4) 1.10890(11) 0.7184(2) 0.0571(8) Uani 1 1 d . .
N1B N 1.2385(4) 0.95116(9) 0.8214(2) 0.0292(6) Uani 1 1 d . .
N2B N 1.1504(4) 1.04067(9) 0.7987(2) 0.0291(6) Uani 1 1 d . .
N3B N 0.8914(4) 0.98348(11) 0.8659(2) 0.0381(7) Uani 1 1 d . .
N4B N 1.2404(5) 1.00429(9) 0.9854(2) 0.0349(7) Uani 1 1 d . .
C1B C 1.2569(6) 0.99692(10) 0.7543(3) 0.0299(7) Uani 1 1 d . .
H1BA H 1.1864 0.9907 0.6758 0.036 Uiso 1 1 calc R U
H1BB H 1.4152 1.0045 0.7545 0.036 Uiso 1 1 calc R U
C2B C 0.9147(5) 1.02809(12) 0.7984(3) 0.0378(8) Uani 1 1 d . .
H2BA H 0.8404 1.0570 0.8282 0.045 Uiso 1 1 calc R U
H2BB H 0.8408 1.0220 0.7203 0.045 Uiso 1 1 calc R U
C3B C 1.0005(5) 0.94129(11) 0.8198(3) 0.0356(7) Uani 1 1 d . .
H3BA H 0.9278 0.9351 0.7417 0.043 Uiso 1 1 calc R U
H3BB H 0.9836 0.9105 0.8640 0.043 Uiso 1 1 calc R U
C4B C 1.3436(5) 0.96148(11) 0.9383(3) 0.0348(7) Uani 1 1 d . .
H4BA H 1.3312 0.9312 0.9848 0.042 Uiso 1 1 calc R U
H4BB H 1.5029 0.9686 0.9403 0.042 Uiso 1 1 calc R U
C5B C 1.2593(6) 1.04872(11) 0.9159(3) 0.0342(7) Uani 1 1 d . .
H5BA H 1.4177 1.0565 0.9171 0.041 Uiso 1 1 calc R U
H5BB H 1.1905 1.0780 0.9475 0.041 Uiso 1 1 calc R U
C6B C 1.0039(6) 0.99324(13) 0.9805(3) 0.0393(8) Uani 1 1 d . .
H6BA H 0.9878 0.9634 1.0277 0.047 Uiso 1 1 calc R U
H6BB H 0.9320 1.0222 1.0117 0.047 Uiso 1 1 calc R U
C7B C 1.4619(6) 0.84718(10) 0.5417(3) 0.0342(8) Uani 1 1 d . .
C8B C 1.6789(6) 0.83186(12) 0.5768(3) 0.0400(8) Uani 1 1 d . .
H8BA H 1.7540 0.8407 0.6493 0.048 Uiso 1 1 calc R U
C9B C 1.7858(8) 0.80343(14) 0.5050(4) 0.0591(12) Uani 1 1 d . .
H9BA H 1.9354 0.7934 0.5278 0.071 Uiso 1 1 calc R U
C10B C 1.6747(10) 0.78983(16) 0.4010(4) 0.0719(15) Uani 1 1 d . .
H10B H 1.7459 0.7694 0.3532 0.086 Uiso 1 1 calc R U
C11B C 1.4610(10) 0.80578(16) 0.3661(4) 0.0706(15) Uani 1 1 d . .
H11B H 1.3864 0.7970 0.2935 0.085 Uiso 1 1 calc R U
C12B C 1.3550(7) 0.83431(14) 0.4356(3) 0.0511(10) Uani 1 1 d . .
H12B H 1.2075 0.8453 0.4107 0.061 Uiso 1 1 calc R U
C13B C 1.3445(6) 0.87889(11) 0.6135(3) 0.0356(7) Uani 1 1 d . .
C14B C 1.4200(5) 1.15473(10) 0.5517(3) 0.0272(6) Uani 1 1 d . .
C15B C 1.2457(5) 1.16471(10) 0.4658(3) 0.0312(7) Uani 1 1 d . .
H15B H 1.1027 1.1516 0.4694 0.037 Uiso 1 1 calc R U
C16B C 1.2794(6) 1.19375(11) 0.3746(3) 0.0366(7) Uani 1 1 d . .
H16B H 1.1596 1.2005 0.3159 0.044 Uiso 1 1 calc R U
C17B C 1.4870(6) 1.21281(13) 0.3693(3) 0.0431(8) Uani 1 1 d . .
H17B H 1.5096 1.2329 0.3072 0.052 Uiso 1 1 calc R U
C18B C 1.6617(6) 1.20269(12) 0.4539(3) 0.0451(9) Uani 1 1 d . .
H18B H 1.8045 1.2158 0.4499 0.054 Uiso 1 1 calc R U
C19B C 1.6293(6) 1.17350(12) 0.5447(3) 0.0399(8) Uani 1 1 d . .
H19B H 1.7503 1.1663 0.6024 0.048 Uiso 1 1 calc R U
C20B C 1.3858(6) 1.12314(11) 0.6491(3) 0.0341(7) Uani 1 1 d . .
H1O1 H 0.617(6) 0.4006(13) 0.500(3) 0.063(13) Uiso 1 1 d D .
H1O3 H 0.425(9) 0.5875(13) 0.446(3) 0.082(16) Uiso 1 1 d D .
H2O1 H 1.367(7) 0.9023(15) 0.749(4) 0.085(17) Uiso 1 1 d D .
H2O3 H 1.173(9) 1.0893(16) 0.701(3) 0.10(2) Uiso 1 1 d D .

loop_
_atom_site_aniso_label
_atom_site_aniso_U_11
_atom_site_aniso_U_22
_atom_site_aniso_U_33
_atom_site_aniso_U_23
_atom_site_aniso_U_13
_atom_site_aniso_U_12
O1A 0.0583(18) 0.0661(18) 0.0402(16) -0.0067(13) 0.0061(14) 0.0321(15)
O2A 0.0473(16) 0.090(2) 0.063(2) -0.0202(17) -0.0077(15) 0.0328(16)
O3A 0.0348(13) 0.0524(15) 0.0405(15) 0.0204(12) 0.0087(11) -0.0005(11)
O4A 0.0389(14) 0.0680(17) 0.0525(17) 0.0279(14) -0.0035(12) 0.0040(13)
N1A 0.0276(14) 0.0391(14) 0.0303(14) 0.0045(11) 0.0108(11) 0.0030(11)
N2A 0.0279(14) 0.0414(15) 0.0234(14) 0.0044(11) 0.0092(11) -0.0003(11)
N3A 0.0261(13) 0.0474(16) 0.0438(17) 0.0054(14) 0.0174(12) -0.0013(12)
N4A 0.0416(17) 0.0518(18) 0.0235(16) 0.0022(11) 0.0076(13) -0.0005(12)
C1A 0.0288(16) 0.0483(19) 0.0254(18) 0.0013(12) 0.0163(14) 0.0000(13)
C2A 0.0266(16) 0.0415(18) 0.045(2) 0.0051(15) 0.0078(14) 0.0056(13)
C3A 0.0301(16) 0.0399(18) 0.0397(18) 0.0026(14) 0.0086(14) -0.0057(13)
C4A 0.0306(17) 0.052(2) 0.0338(18) 0.0095(15) 0.0028(14) 0.0038(15)
C5A 0.0389(18) 0.0435(18) 0.0262(17) 0.0004(13) 0.0058(14) -0.0088(14)
C6A 0.048(2) 0.049(2) 0.041(2) 0.0039(16) 0.0242(18) -0.0008(16)
C7A 0.0401(18) 0.0328(16) 0.0357(19) 0.0033(13) 0.0121(15) 0.0032(14)
C8A 0.0427(19) 0.0374(18) 0.053(2) 0.0094(16) 0.0153(17) 0.0092(15)
C9A 0.060(3) 0.051(2) 0.077(3) 0.017(2) 0.040(2) 0.022(2)
C10A 0.102(4) 0.052(2) 0.066(3) 0.006(2) 0.048(3) 0.020(3)
C11A 0.093(4) 0.057(3) 0.043(2) -0.0052(19) 0.017(2) 0.002(2)
C12A 0.056(2) 0.0396(18) 0.045(2) 0.0013(16) 0.0099(18) 0.0040(17)
C13A 0.0349(18) 0.0386(17) 0.042(2) -0.0023(15) 0.0084(16) 0.0061(14)
C14A 0.0294(15) 0.0311(15) 0.0312(16) 0.0008(12) 0.0101(13) 0.0041(12)
C15A 0.0333(17) 0.0378(17) 0.0363(18) 0.0038(14) 0.0090(14) 0.0026(13)
C16A 0.050(2) 0.052(2) 0.038(2) 0.0138(16) 0.0084(17) 0.0076(17)
C17A 0.062(2) 0.0389(19) 0.044(2) 0.0135(16) 0.0254(19) 0.0022(17)
C18A 0.0370(18) 0.0434(19) 0.058(2) 0.0067(17) 0.0254(17) -0.0020(15)
C19A 0.0326(17) 0.0365(17) 0.0440(19) 0.0019(14) 0.0108(15) 0.0052(14)
C20A 0.0335(16) 0.0296(14) 0.0323(17) 0.0047(13) 0.0054(14) 0.0053(13)
O1B 0.0646(19) 0.0537(16) 0.0358(15) -0.0081(12) -0.0006(13) 0.0328(14)
O2B 0.0567(19) 0.0695(18) 0.0585(18) -0.0201(15) -0.0150(15) 0.0313(15)
O3B 0.0441(14) 0.0429(14) 0.0417(16) 0.0177(11) 0.0004(12) -0.0010(11)
O4B 0.0477(16) 0.0676(18) 0.0498(17) 0.0272(14) -0.0104(13) 0.0063(13)
N1B 0.0356(15) 0.0220(11) 0.0298(14) 0.0003(10) 0.0047(11) 0.0041(10)
N2B 0.0382(15) 0.0212(11) 0.0267(14) 0.0035(9) 0.0013(12) 0.0009(10)
N3B 0.0327(14) 0.0393(15) 0.0441(17) -0.0006(13) 0.0110(13) -0.0012(12)
N4B 0.0506(18) 0.0292(13) 0.0231(15) 0.0004(10) 0.0012(13) -0.0031(11)
C1B 0.0398(18) 0.0229(14) 0.0275(18) 0.0026(10) 0.0075(15) 0.0005(11)
C2B 0.0330(17) 0.0392(17) 0.0402(19) 0.0051(14) 0.0027(15) 0.0097(13)
C3B 0.0408(18) 0.0244(14) 0.0412(19) -0.0017(13) 0.0055(15) -0.0075(13)
C4B 0.0409(19) 0.0319(15) 0.0292(17) 0.0072(13) -0.0007(14) 0.0069(14)
C5B 0.0452(19) 0.0251(14) 0.0310(17) -0.0070(12) 0.0024(15) -0.0047(13)
C6B 0.054(2) 0.0399(17) 0.0292(19) 0.0019(14) 0.0221(17) -0.0004(15)
C7B 0.054(2) 0.0170(13) 0.0316(17) 0.0011(11) 0.0078(15) -0.0004(13)
C8B 0.051(2) 0.0290(16) 0.0411(19) -0.0011(14) 0.0126(16) 0.0040(15)
C9B 0.072(3) 0.041(2) 0.071(3) 0.0038(19) 0.031(2) 0.015(2)
C10B 0.123(5) 0.046(2) 0.058(3) -0.008(2) 0.045(3) 0.017(3)
C11B 0.124(5) 0.050(2) 0.038(2) -0.0147(19) 0.014(3) 0.003(3)
C12B 0.071(3) 0.0425(19) 0.038(2) -0.0021(16) 0.0031(19) -0.0018(19)
C13B 0.0422(19) 0.0283(15) 0.0351(18) -0.0010(13) 0.0026(15) 0.0056(14)
C14B 0.0354(16) 0.0177(12) 0.0270(15) -0.0029(11) 0.0008(13) 0.0028(11)
C15B 0.0349(17) 0.0242(13) 0.0323(16) 0.0025(12) -0.0009(13) 0.0005(12)
C16B 0.0447(19) 0.0274(15) 0.0347(17) 0.0049(13) -0.0020(14) 0.0011(14)
C17B 0.055(2) 0.0312(17) 0.043(2) 0.0074(15) 0.0093(17) -0.0001(16)
C18B 0.0397(19) 0.0348(17) 0.061(2) -0.0035(17) 0.0086(17) -0.0053(15)
C19B 0.0346(17) 0.0347(16) 0.048(2) -0.0043(15) -0.0008(15) -0.0001(14)
C20B 0.046(2) 0.0256(14) 0.0281(17) 0.0019(12) -0.0005(15) 0.0031(14)

loop_
_atom_type_symbol
_atom_type_description
_atom_type_scat_dispersion_real
_atom_type_scat_dispersion_imag
_atom_type_scat_source
C C 0.0033 0.0016 'International Tables Vol C Tables 4.2.6.8 and 6.1.1.4'
H H 0.0000 0.0000 'International Tables Vol C Tables 4.2.6.8 and 6.1.1.4'
N N 0.0061 0.0033 'International Tables Vol C Tables 4.2.6.8 and 6.1.1.4'
O O 0.0106 0.0060 'International Tables Vol C Tables 4.2.6.8 and 6.1.1.4'

loop_
_geom_angle_atom_site_label_1
_geom_angle_atom_site_label_2
_geom_angle_atom_site_label_3
_geom_angle
C13A O1A H1O1 110(3)
C20A O3A H1O3 107(4)
C4A N1A C1A 108.0(2)
C4A N1A C3A 108.4(2)
C1A N1A C3A 107.7(2)
C1A N2A C5A 108.6(2)
C1A N2A C2A 108.2(3)
C5A N2A C2A 108.8(2)
C3A N3A C6A 108.6(3)
C3A N3A C2A 108.7(3)
C6A N3A C2A 107.6(3)
C5A N4A C6A 108.5(3)
C5A N4A C4A 108.2(3)
C6A N4A C4A 107.8(3)
N1A C1A N2A 111.4(2)
N1A C1A H1AA 109.4
N2A C1A H1AA 109.4
N1A C1A H1AB 109.4
N2A C1A H1AB 109.4
H1AA C1A H1AB 108.0
N3A C2A N2A 111.4(2)
N3A C2A H2AA 109.4
N2A C2A H2AA 109.4
N3A C2A H2AB 109.4
N2A C2A H2AB 109.4
H2AA C2A H2AB 108.0
N3A C3A N1A 111.9(3)
N3A C3A H3AA 109.2
N1A C3A H3AA 109.2
N3A C3A H3AB 109.2
N1A C3A H3AB 109.2
H3AA C3A H3AB 107.9
N4A C4A N1A 112.4(3)
N4A C4A H4AA 109.1
N1A C4A H4AA 109.1
N4A C4A H4AB 109.1
N1A C4A H4AB 109.1
H4AA C4A H4AB 107.9
N4A C5A N2A 111.1(3)
N4A C5A H5AA 109.4
N2A C5A H5AA 109.4
N4A C5A H5AB 109.4
N2A C5A H5AB 109.4
H5AA C5A H5AB 108.0
N4A C6A N3A 112.8(3)
N4A C6A H6AA 109.0
N3A C6A H6AA 109.0
N4A C6A H6AB 109.0
N3A C6A H6AB 109.0
H6AA C6A H6AB 107.8
C12A C7A C8A 120.1(3)
C12A C7A C13A 118.5(3)
C8A C7A C13A 121.4(3)
C9A C8A C7A 119.2(4)
C9A C8A H8AA 120.4
C7A C8A H8AA 120.4
C10A C9A C8A 120.4(4)
C10A C9A H9AA 119.8
C8A C9A H9AA 119.8
C9A C10A C11A 120.4(4)
C9A C10A H10A 119.8
C11A C10A H10A 119.8
C10A C11A C12A 119.9(4)
C10A C11A H11A 120.1
C12A C11A H11A 120.1
C7A C12A C11A 120.0(4)
C7A C12A H12A 120.0
C11A C12A H12A 120.0
O2A C13A O1A 122.9(3)
O2A C13A C7A 122.5(3)
O1A C13A C7A 114.6(3)
C15A C14A C19A 119.4(3)
C15A C14A C20A 120.9(3)
C19A C14A C20A 119.7(3)
C14A C15A C16A 120.7(3)
C14A C15A H15A 119.7
C16A C15A H15A 119.7
C17A C16A C15A 119.7(3)
C17A C16A H16A 120.1
C15A C16A H16A 120.1
C18A C17A C16A 120.0(3)
C18A C17A H17A 120.0
C16A C17A H17A 120.0
C17A C18A C19A 120.6(3)
C17A C18A H18A 119.7
C19A C18A H18A 119.7
C14A C19A C18A 119.6(3)
C14A C19A H19A 120.2
C18A C19A H19A 120.2
O4A C20A O3A 123.9(3)
O4A C20A C14A 121.9(3)
O3A C20A C14A 114.2(3)
C13B O1B H2O1 107(4)
C20B O3B H2O3 110(4)
C1B N1B C3B 107.7(2)
C1B N1B C4B 108.2(2)
C3B N1B C4B 108.6(2)
C1B N2B C5B 107.8(2)
C1B N2B C2B 108.1(2)
C5B N2B C2B 108.7(2)
C2B N3B C3B 108.4(3)
C2B N3B C6B 108.2(3)
C3B N3B C6B 108.8(3)
C4B N4B C5B 108.8(3)
C4B N4B C6B 108.4(3)
C5B N4B C6B 108.0(3)
N1B C1B N2B 111.6(3)
N1B C1B H1BA 109.3
N2B C1B H1BA 109.3
N1B C1B H1BB 109.3
N2B C1B H1BB 109.3
H1BA C1B H1BB 108.0
N3B C2B N2B 111.5(2)
N3B C2B H2BA 109.3
N2B C2B H2BA 109.3
N3B C2B H2BB 109.3
N2B C2B H2BB 109.3
H2BA C2B H2BB 108.0
N3B C3B N1B 111.8(2)
N3B C3B H3BA 109.3
N1B C3B H3BA 109.3
N3B C3B H3BB 109.3
N1B C3B H3BB 109.3
H3BA C3B H3BB 107.9
N4B C4B N1B 111.6(2)
N4B C4B H4BA 109.3
N1B C4B H4BA 109.3
N4B C4B H4BB 109.3
N1B C4B H4BB 109.3
H4BA C4B H4BB 108.0
N4B C5B N2B 111.6(2)
N4B C5B H5BA 109.3
N2B C5B H5BA 109.3
N4B C5B H5BB 109.3
N2B C5B H5BB 109.3
H5BA C5B H5BB 108.0
N3B C6B N4B 112.3(3)
N3B C6B H6BA 109.1
N4B C6B H6BA 109.1
N3B C6B H6BB 109.1
N4B C6B H6BB 109.1
H6BA C6B H6BB 107.9
C12B C7B C8B 119.6(3)
C12B C7B C13B 118.9(3)
C8B C7B C13B 121.4(3)
C7B C8B C9B 119.5(4)
C7B C8B H8BA 120.2
C9B C8B H8BA 120.2
C10B C9B C8B 120.0(4)
C10B C9B H9BA 120.0
C8B C9B H9BA 120.0
C11B C10B C9B 120.2(4)
C11B C10B H10B 119.9
C9B C10B H10B 119.9
C12B C11B C10B 120.3(4)
C12B C11B H11B 119.8
C10B C11B H11B 119.8
C11B C12B C7B 120.3(4)
C11B C12B H12B 119.8
C7B C12B H12B 119.8
O2B C13B O1B 122.7(3)
O2B C13B C7B 122.7(3)
O1B C13B C7B 114.5(3)
C15B C14B C19B 119.3(3)
C15B C14B C20B 120.6(3)
C19B C14B C20B 120.1(3)
C14B C15B C16B 120.3(3)
C14B C15B H15B 119.9
C16B C15B H15B 119.9
C17B C16B C15B 120.0(3)
C17B C16B H16B 120.0
C15B C16B H16B 120.0
C16B C17B C18B 120.1(3)
C16B C17B H17B 119.9
C18B C17B H17B 119.9
C17B C18B C19B 120.2(3)
C17B C18B H18B 119.9
C19B C18B H18B 119.9
C18B C19B C14B 120.2(3)
C18B C19B H19B 119.9
C14B C19B H19B 119.9
O4B C20B O3B 123.6(3)
O4B C20B C14B 121.8(3)
O3B C20B C14B 114.6(3)

loop_
_geom_bond_atom_site_label_1
_geom_bond_atom_site_label_2
_geom_bond_distance
O1A C13A 1.311(4)
O1A H1O1 0.833(19)
O2A C13A 1.202(4)
O3A C20A 1.306(4)
O3A H1O3 0.84(2)
O4A C20A 1.209(4)
N1A C4A 1.472(4)
N1A C1A 1.475(4)
N1A C3A 1.486(4)
N2A C1A 1.477(4)
N2A C5A 1.479(4)
N2A C2A 1.481(4)
N3A C3A 1.455(4)
N3A C6A 1.468(5)
N3A C2A 1.469(4)
N4A C5A 1.466(4)
N4A C6A 1.467(5)
N4A C4A 1.468(5)
C1A H1AA 0.9900
C1A H1AB 0.9900
C2A H2AA 0.9900
C2A H2AB 0.9900
C3A H3AA 0.9900
C3A H3AB 0.9900
C4A H4AA 0.9900
C4A H4AB 0.9900
C5A H5AA 0.9900
C5A H5AB 0.9900
C6A H6AA 0.9900
C6A H6AB 0.9900
C7A C12A 1.372(5)
C7A C8A 1.389(5)
C7A C13A 1.493(5)
C8A C9A 1.384(5)
C8A H8AA 0.9500
C9A C10A 1.366(7)
C9A H9AA 0.9500
C10A C11A 1.371(7)
C10A H10A 0.9500
C11A C12A 1.382(6)
C11A H11A 0.9500
C12A H12A 0.9500
C14A C15A 1.381(4)
C14A C19A 1.387(4)
C14A C20A 1.500(4)
C15A C16A 1.383(5)
C15A H15A 0.9500
C16A C17A 1.376(5)
C16A H16A 0.9500
C17A C18A 1.373(5)
C17A H17A 0.9500
C18A C19A 1.387(5)
C18A H18A 0.9500
C19A H19A 0.9500
O1B C13B 1.305(4)
O1B H2O1 0.84(2)
O2B C13B 1.211(4)
O3B C20B 1.303(4)
O3B H2O3 0.84(2)
O4B C20B 1.215(4)
N1B C1B 1.475(4)
N1B C3B 1.478(4)
N1B C4B 1.479(4)
N2B C1B 1.475(4)
N2B C5B 1.479(4)
N2B C2B 1.482(4)
N3B C2B 1.458(4)
N3B C3B 1.461(4)
N3B C6B 1.466(4)
N4B C4B 1.460(4)
N4B C5B 1.464(4)
N4B C6B 1.470(5)
C1B H1BA 0.9900
C1B H1BB 0.9900
C2B H2BA 0.9900
C2B H2BB 0.9900
C3B H3BA 0.9900
C3B H3BB 0.9900
C4B H4BA 0.9900
C4B H4BB 0.9900
C5B H5BA 0.9900
C5B H5BB 0.9900
C6B H6BA 0.9900
C6B H6BB 0.9900
C7B C12B 1.385(5)
C7B C8B 1.388(5)
C7B C13B 1.479(5)
C8B C9B 1.393(5)
C8B H8BA 0.9500
C9B C10B 1.376(7)
C9B H9BA 0.9500
C10B C11B 1.374(7)
C10B H10B 0.9500
C11B C12B 1.372(6)
C11B H11B 0.9500
C12B H12B 0.9500
C14B C15B 1.387(4)
C14B C19B 1.391(5)
C14B C20B 1.488(4)
C15B C16B 1.389(4)
C15B H15B 0.9500
C16B C17B 1.380(5)
C16B H16B 0.9500
C17B C18B 1.380(5)
C17B H17B 0.9500
C18B C19B 1.385(5)
C18B H18B 0.9500
C19B H19B 0.9500

loop_
_geom_hbond_atom_site_label_D
_geom_hbond_atom_site_label_H
_geom_hbond_atom_site_label_A
_geom_hbond_distance_DH
_geom_hbond_distance_HA
_geom_hbond_distance_DA
_geom_hbond_angle_DHA
_geom_hbond_site_symmetry_A
_geom_hbond_publ_flag
O1A H1O1 N1A 0.84(4) 1.82(4) 2.656(4) 174(3) . yes
O3A H1O3 N2A 0.84(4) 1.78(4) 2.609(4) 174(6) . yes
O1B H2O1 N1B 0.84(4) 1.82(4) 2.643(4) 171(4) . yes
O3B H2O3 N2B 0.84(4) 1.77(4) 2.610(3) 176(5) . yes
C2A H2AA O4A 0.9900 2.4700 3.126(4) 123.00 1_455 yes
C5A H5AA O2A 0.9900 2.5800 3.223(5) 122.00 2_565 yes
C2B H2BA O4B 0.9900 2.5000 3.174(4) 125.00 1_455 yes
C5B H5BA O2B 0.9900 2.5500 3.232(5) 126.00 2_575 yes
C3A H3AB Cg17 0.9900 2.7600 3.734(4) 169.00 2_465 yes
C5A H5AB Cg15 0.9900 2.8500 3.787(4) 159.00 2_465 yes
C10A H10A Cg16 0.9500 2.9700 3.829(5) 152.00 2_464 yes
C10B H10B Cg17 0.9500 2.8500 3.665(5) 145.00 1_655 yes
C17A H17A Cg18 0.9500 2.8500 3.718(4) 153.00 2_474 yes
C3B H3BB Cg18 0.9900 2.7700 3.757(3) 171.00 2_475 yes
C5B H5BB Cg16 0.9900 2.8600 3.797(3) 157.00 2_475 yes

loop_
_geom_torsion_atom_site_label_1
_geom_torsion_atom_site_label_2
_geom_torsion_atom_site_label_3
_geom_torsion_atom_site_label_4
_geom_torsion
C4A N1A C1A N2A -58.0(3)
C3A N1A C1A N2A 58.9(3)
C5A N2A C1A N1A 58.7(3)
C2A N2A C1A N1A -59.2(3)
C3A N3A C2A N2A -58.9(3)
C6A N3A C2A N2A 58.6(3)
C1A N2A C2A N3A 58.7(3)
C5A N2A C2A N3A -59.2(3)
C6A N3A C3A N1A -57.6(3)
C2A N3A C3A N1A 59.2(3)
C4A N1A C3A N3A 57.5(3)
C1A N1A C3A N3A -59.1(3)
C5A N4A C4A N1A -59.4(3)
C6A N4A C4A N1A 57.8(4)
C1A N1A C4A N4A 58.7(3)
C3A N1A C4A N4A -57.8(3)
C6A N4A C5A N2A -57.7(4)
C4A N4A C5A N2A 59.0(3)
C1A N2A C5A N4A -59.2(3)
C2A N2A C5A N4A 58.4(3)
C5A N4A C6A N3A 58.9(4)
C4A N4A C6A N3A -58.1(4)
C3A N3A C6A N4A 58.6(4)
C2A N3A C6A N4A -59.0(4)
C12A C7A C8A C9A 1.4(5)
C13A C7A C8A C9A -176.3(3)
C7A C8A C9A C10A -1.4(6)
C8A C9A C10A C11A 0.7(7)
C9A C10A C11A C12A 0.0(7)
C8A C7A C12A C11A -0.7(5)
C13A C7A C12A C11A 177.0(3)
C10A C11A C12A C7A 0.0(6)
C12A C7A C13A O2A -9.8(5)
C8A C7A C13A O2A 168.0(4)
C12A C7A C13A O1A 171.5(3)
C8A C7A C13A O1A -10.8(5)
C19A C14A C15A C16A -0.5(5)
C20A C14A C15A C16A -179.1(3)
C14A C15A C16A C17A -0.2(5)
C15A C16A C17A C18A 0.6(6)
C16A C17A C18A C19A -0.4(6)
C15A C14A C19A C18A 0.8(5)
C20A C14A C19A C18A 179.4(3)
C17A C18A C19A C14A -0.3(5)
C15A C14A C20A O4A 173.4(3)
C19A C14A C20A O4A -5.2(5)
C15A C14A C20A O3A -5.1(4)
C19A C14A C20A O3A 176.2(3)
C3B N1B C1B N2B 58.6(3)
C4B N1B C1B N2B -58.6(3)
C5B N2B C1B N1B 58.8(3)
C2B N2B C1B N1B -58.5(3)
C3B N3B C2B N2B -59.4(3)
C6B N3B C2B N2B 58.4(4)
C1B N2B C2B N3B 58.7(3)
C5B N2B C2B N3B -58.0(3)
C2B N3B C3B N1B 60.0(3)
C6B N3B C3B N1B -57.5(3)
C1B N1B C3B N3B -59.3(3)
C4B N1B C3B N3B 57.7(3)
C5B N4B C4B N1B -58.8(3)
C6B N4B C4B N1B 58.4(3)
C1B N1B C4B N4B 58.3(3)
C3B N1B C4B N4B -58.3(3)
C4B N4B C5B N2B 59.3(3)
C6B N4B C5B N2B -58.2(3)
C1B N2B C5B N4B -59.0(3)
C2B N2B C5B N4B 58.0(3)
C2B N3B C6B N4B -59.6(4)
C3B N3B C6B N4B 57.9(3)
C4B N4B C6B N3B -58.4(3)
C5B N4B C6B N3B 59.3(3)
C12B C7B C8B C9B -0.4(5)
C13B C7B C8B C9B -177.8(3)
C7B C8B C9B C10B -1.4(6)
C8B C9B C10B C11B 2.4(7)
C9B C10B C11B C12B -1.6(7)
C10B C11B C12B C7B -0.2(7)
C8B C7B C12B C11B 1.2(5)
C13B C7B C12B C11B 178.7(4)
C12B C7B C13B O2B -13.2(5)
C8B C7B C13B O2B 164.2(4)
C12B C7B C13B O1B 170.3(3)
C8B C7B C13B O1B -12.3(5)
C19B C14B C15B C16B -0.9(4)
C20B C14B C15B C16B -179.3(3)
C14B C15B C16B C17B 0.0(5)
C15B C16B C17B C18B 0.6(5)
C16B C17B C18B C19B -0.2(5)
C17B C18B C19B C14B -0.8(5)
C15B C14B C19B C18B 1.3(5)
C20B C14B C19B C18B 179.7(3)
C15B C14B C20B O4B 171.1(3)
C19B C14B C20B O4B -7.2(5)
C15B C14B C20B O3B -6.6(4)
C19B C14B C20B O3B 175.1(3)
